data_7249292
loop_
_publ_author_name
'Kalinina, Polina P.'
'Zakharov, Boris A.'

_publ_section_title
;
 Unusual linkage photoisomerization in [Co(NH3)2NO2]2I3Cl single crystals
;
_journal_issue 36
_journal_name_full CrystEngComm
_journal_page_first 4958
_journal_page_last 4963
_journal_paper_doi 10.1039/D4CE00734D
_journal_volume 26
_journal_year 2024
_chemical_formula_moiety '2(Co H15 N6 O2), 3(I), Cl'
_chemical_formula_sum 'Cl Co2 H30 I3 N12 O4'
_chemical_formula_weight 796.37
_chemical_name_common
nitropentaamminecobalt(III)-nitro-nitritopentaamminecobalt(III)tri-iodidechloride(nitrito-deficient)
_chemical_name_systematic
nitropentaamminecobalt(III)-nitro-nitritopentaamminecobalt(III)tri-iodidechloride(nitrito-deficient)
_space_group_crystal_system triclinic
_space_group_IT_number 2
_space_group_name_Hall '-P 1'
_space_group_name_H-M_alt 'P -1'
_atom_sites_solution_hydrogens geom
_atom_sites_solution_primary direct
_atom_sites_solution_secondary difmap
_audit_creation_method SHELXL-2019/3
_audit_update_record
;
2024-07-10 deposited with the CCDC.	2024-08-28 downloaded from the CCDC.
;
_cell_angle_alpha 73.565(7)
_cell_angle_beta 88.489(6)
_cell_angle_gamma 82.365(7)
_cell_formula_units_Z 2
_cell_length_a 7.1863(6)
_cell_length_b 12.5930(11)
_cell_length_c 12.7172(8)
_cell_measurement_reflns_used 4859
_cell_measurement_temperature 293(2)
_cell_measurement_theta_max 26.3600
_cell_measurement_theta_min 2.0470
_cell_volume 1093.98(16)
_computing_cell_refinement 'CrysAlisPro 1.171.42.49 (Rigaku OD, 2022)'
_computing_data_collection 'CrysAlisPro 1.171.42.49 (Rigaku OD, 2022)'
_computing_data_reduction 'CrysAlisPro 1.171.42.49 (Rigaku OD, 2022)'
_computing_structure_refinement 'SHELXL-2019/2 (Sheldrick, 2019)'
_computing_structure_solution 'SHELXS-2013/1 (Sheldrick, 2015)'
_diffrn_ambient_temperature 293(2)
_diffrn_measured_fraction_theta_full 0.995
_diffrn_measured_fraction_theta_max 0.986
_diffrn_measurement_device_type 'esperanto-CrysAlisPro-abstract goniometer imported esperanto images'
_diffrn_measurement_method '\w scans'
_diffrn_radiation_type MoK\a
_diffrn_radiation_wavelength 0.71073
_diffrn_reflns_av_R_equivalents 0.0338
_diffrn_reflns_av_unetI/netI 0.0420
_diffrn_reflns_Laue_measured_fraction_full 0.995
_diffrn_reflns_Laue_measured_fraction_max 0.986
_diffrn_reflns_limit_h_max 8
_diffrn_reflns_limit_h_min -8
_diffrn_reflns_limit_k_max 15
_diffrn_reflns_limit_k_min -15
_diffrn_reflns_limit_l_max 15
_diffrn_reflns_limit_l_min -15
_diffrn_reflns_number 9215
_diffrn_reflns_point_group_measured_fraction_full 0.995
_diffrn_reflns_point_group_measured_fraction_max 0.986
_diffrn_reflns_theta_full 25.242
_diffrn_reflns_theta_max 26.461
_diffrn_reflns_theta_min 1.670
_diffrn_source 'fine-focus sealed X-ray tube'
_exptl_absorpt_coefficient_mu 5.900
_exptl_absorpt_correction_T_max 1.00000
_exptl_absorpt_correction_T_min 0.36895
_exptl_absorpt_correction_type multi-scan
_exptl_absorpt_process_details
;
CrysAlisPro 1.171.42.49 (Rigaku Oxford Diffraction, 2022)
Empirical absorption correction using spherical harmonics,
implemented in SCALE3 ABSPACK scaling algorithm.
;
_exptl_crystal_colour red
_exptl_crystal_density_diffrn 2.418
_exptl_crystal_description prism
_exptl_crystal_F_000 752
_exptl_crystal_size_max 0.3
_exptl_crystal_size_mid 0.25
_exptl_crystal_size_min 0.25
_refine_diff_density_max 1.188
_refine_diff_density_min -0.888
_refine_diff_density_rms 0.163
_refine_ls_extinction_method none
_refine_ls_goodness_of_fit_ref 1.032
_refine_ls_hydrogen_treatment constr
_refine_ls_matrix_type full
_refine_ls_number_parameters 219
_refine_ls_number_reflns 4440
_refine_ls_number_restraints 0
_refine_ls_restrained_S_all 1.032
_refine_ls_R_factor_all 0.0617
_refine_ls_R_factor_gt 0.0415
_refine_ls_shift/su_max 0.001
_refine_ls_shift/su_mean 0.000
_refine_ls_structure_factor_coef Fsqd
_refine_ls_weighting_details 'w=1/[\s^2^(Fo^2^)+(0.0491P)^2^+3.7548P] where P=(Fo^2^+2Fc^2^)/3'
_refine_ls_weighting_scheme calc
_refine_ls_wR_factor_gt 0.0966
_refine_ls_wR_factor_ref 0.1035
_reflns_Friedel_coverage 0.000
_reflns_number_gt 3415
_reflns_number_total 4440
_reflns_threshold_expression 'I > 2\s(I)'
_cod_data_source_file d4ce00734d2.cif
_cod_data_source_block '[Co(NH3)5NO2]1_38[Co(NH3)5ONO]0_62I3Cl'
_cod_depositor_comments 'Adding full bibliography for 7249292--7249293.cif.'
_cod_database_code 7249292
_shelx_shelxl_version_number 2019/3
_shelx_space_group_comment
;
The symmetry employed for this shelxl refinement is uniquely defined
by the following loop, which should always be used as a source of
symmetry information in preference to the above space-group names.
They are only intended as comments.
;
_oxdiff_exptl_absorpt_empirical_full_min 0.631
_oxdiff_exptl_absorpt_empirical_full_max 1.844
_oxdiff_exptl_absorpt_empirical_details
;
Empirical correction (ABSPACK) includes:
- Absorption correction using spherical harmonics
- Frame scaling
;

loop_
_space_group_symop_operation_xyz
'x, y, z'
'-x, -y, -z'

loop_
_atom_site_label
_atom_site_type_symbol
_atom_site_fract_x
_atom_site_fract_y
_atom_site_fract_z
_atom_site_U_iso_or_equiv
_atom_site_adp_type
_atom_site_occupancy
_atom_site_site_symmetry_order
_atom_site_calc_flag
_atom_site_refinement_flags_posn
_atom_site_refinement_flags_adp
_atom_site_refinement_flags_occupancy
_atom_site_disorder_assembly
_atom_site_disorder_group
I1 I 0.20104(7) 0.12738(5) 0.53450(4) 0.04257(15) Uani 1 1 d . . . . .
O4 O 0.6200(9) 0.9196(5) 0.1535(5) 0.0653(17) Uani 1 1 d . . . . .
N6 N 0.4926(8) 0.8842(5) 0.2141(4) 0.0344(13) Uani 1 1 d . . . . .
N10 N 0.2989(8) 0.8944(5) 0.3985(4) 0.0345(13) Uani 1 1 d . . . . .
H10A H 0.249778 0.831756 0.404204 0.052 Uiso 1 1 calc R U . . .
H10B H 0.234448 0.932521 0.439788 0.052 Uiso 1 1 calc R U . . .
H10C H 0.418157 0.877569 0.421075 0.052 Uiso 1 1 calc R U . . .
I2 I 0.26246(7) 0.36382(4) 0.11250(4) 0.04173(15) Uani 1 1 d . . . . .
O3 O 0.5004(9) 0.7853(6) 0.2519(5) 0.0633(17) Uani 1 1 d . . . . .
N2 N 0.4671(8) 1.0763(5) 0.2758(5) 0.0357(13) Uani 1 1 d . . . . .
H2A H 0.546901 1.034437 0.328185 0.054 Uiso 1 1 calc R U . . .
H2B H 0.406232 1.132394 0.297899 0.054 Uiso 1 1 calc R U . . .
H2C H 0.530283 1.103680 0.215178 0.054 Uiso 1 1 calc R U . . .
I3 I 0.21816(7) 0.81212(5) 0.97350(4) 0.04354(15) Uani 1 1 d . . . . .
N4 N 0.2810(8) 1.0710(5) 0.0899(4) 0.0355(13) Uani 1 1 d . . . . .
H4A H 0.374835 1.112395 0.076780 0.053 Uiso 1 1 calc R U . . .
H4B H 0.172147 1.115215 0.074065 0.053 Uiso 1 1 calc R U . . .
H4C H 0.293687 1.024238 0.048420 0.053 Uiso 1 1 calc R U . . .
Co2 Co 0.28650(12) 0.98520(7) 0.24536(6) 0.0266(2) Uani 1 1 d . . . . .
N3A N 0.387(4) 0.637(3) 0.641(3) 0.0344(13) Uani 0.374(14) 1 d . . P A 1
O2A O 0.524(3) 0.6223(15) 0.5927(15) 0.0653(17) Uani 0.374(14) 1 d . . P A 1
O1A O 0.316(5) 0.734(4) 0.638(3) 0.0653(17) Uani 0.374(14) 1 d . . P A 1
N3B N 0.398(2) 0.7121(13) 0.6167(12) 0.058(4) Uani 0.626(14) 1 d . . P A 2
O1B O 0.264(2) 0.7488(12) 0.6594(12) 0.061(4) Uani 0.626(14) 1 d . . P A 2
O2B O 0.4234(18) 0.6030(9) 0.6401(11) 0.046(3) Uani 0.626(14) 1 d . . P A 2
N5 N 0.1049(8) 0.8939(5) 0.2162(5) 0.0396(14) Uani 1 1 d . . . . .
H5A H 0.146151 0.821995 0.246122 0.059 Uiso 1 1 calc R U . . .
H5B H 0.091093 0.906947 0.144151 0.059 Uiso 1 1 calc R U . . .
H5C H -0.005111 0.911215 0.245129 0.059 Uiso 1 1 calc R U . . .
Co1 Co 0.27382(12) 0.50097(8) 0.72786(7) 0.0291(2) Uani 1 1 d . . . . .
Cl1 Cl 0.1628(3) 0.63082(16) 0.38218(14) 0.0399(4) Uani 1 1 d . . . . .
N7 N 0.0758(8) 1.0898(5) 0.2768(5) 0.0372(14) Uani 1 1 d . . . . .
H7A H 0.120759 1.138783 0.304527 0.056 Uiso 1 1 calc R U . . .
H7B H -0.000542 1.051651 0.324929 0.056 Uiso 1 1 calc R U . . .
H7C H 0.012500 1.125843 0.215038 0.056 Uiso 1 1 calc R U . . .
N8 N 0.5156(8) 0.4266(5) 0.7959(5) 0.0431(15) Uani 1 1 d . . . . .
H8A H 0.580132 0.393304 0.750734 0.065 Uiso 1 1 calc R U . . .
H8B H 0.496110 0.375789 0.858504 0.065 Uiso 1 1 calc R U . . .
H8C H 0.580319 0.476915 0.809480 0.065 Uiso 1 1 calc R U . . .
N9 N 0.2381(8) 0.5752(5) 0.8443(4) 0.0373(14) Uani 1 1 d . . . . .
H9A H 0.323528 0.621640 0.838287 0.056 Uiso 1 1 calc R U . . .
H9B H 0.250953 0.524183 0.909329 0.056 Uiso 1 1 calc R U . . .
H9C H 0.123671 0.613502 0.838349 0.056 Uiso 1 1 calc R U . . .
N1 N 0.1472(10) 0.3750(6) 0.8134(5) 0.0509(17) Uani 1 1 d . . . . .
H1A H 0.227736 0.312473 0.827929 0.076 Uiso 1 1 calc R U . . .
H1B H 0.050262 0.367973 0.774853 0.076 Uiso 1 1 calc R U . . .
H1C H 0.106389 0.387804 0.875906 0.076 Uiso 1 1 calc R U . . .
N11 N 0.0375(8) 0.5793(5) 0.6550(5) 0.0389(14) Uani 1 1 d . . . . .
H11A H -0.029973 0.530095 0.641640 0.058 Uiso 1 1 calc R U . . .
H11B H 0.061971 0.628133 0.592116 0.058 Uiso 1 1 calc R U . . .
H11C H -0.026765 0.615242 0.698231 0.058 Uiso 1 1 calc R U . . .
N12 N 0.3153(9) 0.4294(6) 0.6088(5) 0.0455(16) Uani 1 1 d . . . . .
H12A H 0.304170 0.481525 0.544499 0.068 Uiso 1 1 calc R U . . .
H12B H 0.230512 0.383020 0.612668 0.068 Uiso 1 1 calc R U . . .
H12C H 0.430000 0.391355 0.615491 0.068 Uiso 1 1 calc R U . . .

loop_
_atom_site_aniso_label
_atom_site_aniso_U_11
_atom_site_aniso_U_22
_atom_site_aniso_U_33
_atom_site_aniso_U_23
_atom_site_aniso_U_13
_atom_site_aniso_U_12
I1 0.0335(3) 0.0581(4) 0.0382(3) -0.0177(2) 0.00163(19) -0.0047(2)
O4 0.059(4) 0.067(4) 0.064(4) -0.014(3) 0.029(3) -0.006(3)
N6 0.044(3) 0.026(3) 0.034(3) -0.011(3) -0.007(3) 0.000(3)
N10 0.034(3) 0.040(3) 0.029(3) -0.009(3) 0.002(2) -0.007(3)
I2 0.0395(3) 0.0433(3) 0.0433(3) -0.0134(2) 0.0007(2) -0.0058(2)
O3 0.057(4) 0.055(4) 0.078(4) -0.023(3) 0.007(3) -0.001(3)
N2 0.036(3) 0.037(3) 0.035(3) -0.011(3) -0.001(2) -0.007(3)
I3 0.0416(3) 0.0564(3) 0.0369(3) -0.0216(2) -0.00082(19) -0.0027(2)
N4 0.036(3) 0.041(4) 0.026(3) -0.007(2) 0.002(2) 0.002(3)
Co2 0.0304(5) 0.0287(5) 0.0210(4) -0.0086(3) 0.0007(3) -0.0017(4)
N3A 0.044(3) 0.026(3) 0.034(3) -0.011(3) -0.007(3) 0.000(3)
O2A 0.059(4) 0.067(4) 0.064(4) -0.014(3) 0.029(3) -0.006(3)
O1A 0.059(4) 0.067(4) 0.064(4) -0.014(3) 0.029(3) -0.006(3)
N3B 0.053(9) 0.041(9) 0.068(9) 0.010(6) -0.007(7) -0.015(7)
O1B 0.075(11) 0.046(7) 0.057(8) -0.008(5) 0.007(6) -0.009(7)
O2B 0.044(7) 0.039(8) 0.046(5) -0.001(6) 0.008(5) -0.006(5)
N5 0.041(3) 0.047(4) 0.036(3) -0.018(3) 0.004(3) -0.010(3)
Co1 0.0312(5) 0.0311(5) 0.0252(4) -0.0085(4) 0.0004(3) -0.0041(4)
Cl1 0.0461(10) 0.0393(10) 0.0347(9) -0.0109(8) 0.0005(7) -0.0059(8)
N7 0.033(3) 0.046(4) 0.037(3) -0.021(3) 0.002(2) 0.001(3)
N8 0.044(4) 0.045(4) 0.042(3) -0.019(3) -0.006(3) 0.004(3)
N9 0.038(3) 0.045(4) 0.033(3) -0.018(3) 0.002(2) -0.005(3)
N1 0.068(5) 0.047(4) 0.038(4) -0.006(3) -0.002(3) -0.021(4)
N11 0.039(3) 0.041(4) 0.038(3) -0.013(3) -0.001(3) -0.005(3)
N12 0.051(4) 0.055(4) 0.031(3) -0.019(3) -0.008(3) 0.009(3)

loop_
_atom_type_symbol
_atom_type_description
_atom_type_scat_dispersion_real
_atom_type_scat_dispersion_imag
_atom_type_scat_source
H H 0.0000 0.0000 'International Tables Vol C Tables 4.2.6.8 and 6.1.1.4'
N N 0.0061 0.0033 'International Tables Vol C Tables 4.2.6.8 and 6.1.1.4'
O O 0.0106 0.0060 'International Tables Vol C Tables 4.2.6.8 and 6.1.1.4'
Cl Cl 0.1484 0.1585 'International Tables Vol C Tables 4.2.6.8 and 6.1.1.4'
Co Co 0.3494 0.9721 'International Tables Vol C Tables 4.2.6.8 and 6.1.1.4'
I I -0.4742 1.8119 'International Tables Vol C Tables 4.2.6.8 and 6.1.1.4'

loop_
_geom_angle_atom_site_label_1
_geom_angle_atom_site_label_2
_geom_angle_atom_site_label_3
_geom_angle
_geom_angle_site_symmetry_1
_geom_angle_site_symmetry_3
_geom_angle_publ_flag
O3 N6 O4 117.6(6) . . ?
O3 N6 Co2 121.5(5) . . ?
O4 N6 Co2 120.9(5) . . ?
Co2 N10 H10A 109.5 . . ?
Co2 N10 H10B 109.5 . . ?
H10A N10 H10B 109.5 . . ?
Co2 N10 H10C 109.5 . . ?
H10A N10 H10C 109.5 . . ?
H10B N10 H10C 109.5 . . ?
Co2 N2 H2A 109.5 . . ?
Co2 N2 H2B 109.5 . . ?
H2A N2 H2B 109.5 . . ?
Co2 N2 H2C 109.5 . . ?
H2A N2 H2C 109.5 . . ?
H2B N2 H2C 109.5 . . ?
Co2 N4 H4A 109.5 . . ?
Co2 N4 H4B 109.5 . . ?
H4A N4 H4B 109.5 . . ?
Co2 N4 H4C 109.5 . . ?
H4A N4 H4C 109.5 . . ?
H4B N4 H4C 109.5 . . ?
N6 Co2 N2 89.3(2) . . ?
N6 Co2 N5 91.0(2) . . ?
N2 Co2 N5 179.5(2) . . ?
N6 Co2 N10 88.9(2) . . ?
N2 Co2 N10 90.8(2) . . ?
N5 Co2 N10 88.8(2) . . ?
N6 Co2 N4 88.7(2) . . ?
N2 Co2 N4 89.8(2) . . ?
N5 Co2 N4 90.6(3) . . ?
N10 Co2 N4 177.5(2) . . ?
N6 Co2 N7 179.6(3) . . ?
N2 Co2 N7 90.4(2) . . ?
N5 Co2 N7 89.3(2) . . ?
N10 Co2 N7 91.4(2) . . ?
N4 Co2 N7 91.0(2) . . ?
O2A N3A O1A 120(4) . . ?
O2A N3A Co1 118(2) . . ?
O1A N3A Co1 122(3) . . ?
O1B N3B O2B 114.0(13) . . ?
N3B O2B Co1 128.2(10) . . ?
Co2 N5 H5A 109.5 . . ?
Co2 N5 H5B 109.5 . . ?
H5A N5 H5B 109.5 . . ?
Co2 N5 H5C 109.5 . . ?
H5A N5 H5C 109.5 . . ?
H5B N5 H5C 109.5 . . ?
O2B Co1 N8 83.1(4) . . ?
O2B Co1 N9 95.4(4) . . ?
N8 Co1 N9 88.4(2) . . ?
O2B Co1 N11 94.6(4) . . ?
N8 Co1 N11 177.7(3) . . ?
N9 Co1 N11 92.3(2) . . ?
O2B Co1 N12 82.9(4) . . ?
N8 Co1 N12 91.1(3) . . ?
N9 Co1 N12 178.3(3) . . ?
N11 Co1 N12 88.2(2) . . ?
O2B Co1 N1 170.5(4) . . ?
N8 Co1 N1 90.8(3) . . ?
N9 Co1 N1 91.7(3) . . ?
N11 Co1 N1 91.4(3) . . ?
N12 Co1 N1 89.9(3) . . ?
N8 Co1 N3A 92.5(9) . . ?
N9 Co1 N3A 86.2(8) . . ?
N11 Co1 N3A 85.3(8) . . ?
N12 Co1 N3A 92.1(8) . . ?
N1 Co1 N3A 176.0(8) . . ?
Co2 N7 H7A 109.5 . . ?
Co2 N7 H7B 109.5 . . ?
H7A N7 H7B 109.5 . . ?
Co2 N7 H7C 109.5 . . ?
H7A N7 H7C 109.5 . . ?
H7B N7 H7C 109.5 . . ?
Co1 N8 H8A 109.5 . . ?
Co1 N8 H8B 109.5 . . ?
H8A N8 H8B 109.5 . . ?
Co1 N8 H8C 109.5 . . ?
H8A N8 H8C 109.5 . . ?
H8B N8 H8C 109.5 . . ?
Co1 N9 H9A 109.5 . . ?
Co1 N9 H9B 109.5 . . ?
H9A N9 H9B 109.5 . . ?
Co1 N9 H9C 109.5 . . ?
H9A N9 H9C 109.5 . . ?
H9B N9 H9C 109.5 . . ?
Co1 N1 H1A 109.5 . . ?
Co1 N1 H1B 109.5 . . ?
H1A N1 H1B 109.5 . . ?
Co1 N1 H1C 109.5 . . ?
H1A N1 H1C 109.5 . . ?
H1B N1 H1C 109.5 . . ?
Co1 N11 H11A 109.5 . . ?
Co1 N11 H11B 109.5 . . ?
H11A N11 H11B 109.5 . . ?
Co1 N11 H11C 109.5 . . ?
H11A N11 H11C 109.5 . . ?
H11B N11 H11C 109.5 . . ?
Co1 N12 H12A 109.5 . . ?
Co1 N12 H12B 109.5 . . ?
H12A N12 H12B 109.5 . . ?
Co1 N12 H12C 109.5 . . ?
H12A N12 H12C 109.5 . . ?
H12B N12 H12C 109.5 . . ?

loop_
_geom_bond_atom_site_label_1
_geom_bond_atom_site_label_2
_geom_bond_distance
_geom_bond_site_symmetry_2
_geom_bond_publ_flag
O4 N6 1.228(8) . ?
N6 O3 1.195(8) . ?
N6 Co2 1.930(6) . ?
N10 Co2 1.957(5) . ?
N10 H10A 0.8900 . ?
N10 H10B 0.8900 . ?
N10 H10C 0.8900 . ?
N2 Co2 1.956(6) . ?
N2 H2A 0.8900 . ?
N2 H2B 0.8900 . ?
N2 H2C 0.8900 . ?
N4 Co2 1.965(5) . ?
N4 H4A 0.8900 . ?
N4 H4B 0.8900 . ?
N4 H4C 0.8900 . ?
Co2 N5 1.956(6) . ?
Co2 N7 1.981(5) . ?
N3A O2A 1.17(3) . ?
N3A O1A 1.25(5) . ?
N3A Co1 2.01(4) . ?
N3B O1B 1.200(17) . ?
N3B O2B 1.31(2) . ?
O2B Co1 1.883(14) . ?
N5 H5A 0.8900 . ?
N5 H5B 0.8900 . ?
N5 H5C 0.8900 . ?
Co1 N8 1.958(6) . ?
Co1 N9 1.958(5) . ?
Co1 N11 1.958(6) . ?
Co1 N12 1.967(5) . ?
Co1 N1 1.970(6) . ?
N7 H7A 0.8900 . ?
N7 H7B 0.8900 . ?
N7 H7C 0.8900 . ?
N8 H8A 0.8900 . ?
N8 H8B 0.8900 . ?
N8 H8C 0.8900 . ?
N9 H9A 0.8900 . ?
N9 H9B 0.8900 . ?
N9 H9C 0.8900 . ?
N1 H1A 0.8900 . ?
N1 H1B 0.8900 . ?
N1 H1C 0.8900 . ?
N11 H11A 0.8900 . ?
N11 H11B 0.8900 . ?
N11 H11C 0.8900 . ?
N12 H12A 0.8900 . ?
N12 H12B 0.8900 . ?
N12 H12C 0.8900 . ?

loop_
_geom_hbond_atom_site_label_D
_geom_hbond_atom_site_label_H
_geom_hbond_atom_site_label_A
_geom_hbond_distance_DH
_geom_hbond_distance_HA
_geom_hbond_distance_DA
_geom_hbond_angle_DHA
_geom_hbond_site_symmetry_A
_geom_hbond_publ_flag
N10 H10A Cl1 0.89 2.78 3.644(6) 165.5 . yes
N5 H5A Cl1 0.89 2.53 3.366(7) 157.5 . yes
N11 H11B Cl1 0.89 2.74 3.462(6) 139.1 . yes
N12 H12A Cl1 0.89 2.50 3.352(6) 161.1 . yes
N10 H10B I1 0.89 3.01 3.789(6) 147.9 1_565 yes
N2 H2B I1 0.89 3.30 3.928(5) 129.3 1_565 yes
N7 H7A I1 0.89 2.96 3.595(5) 130.2 1_565 yes
N7 H7B I1 0.89 2.97 3.831(6) 164.2 2_566 yes
N11 H11B I1 0.89 3.38 3.986(6) 127.2 2_566 yes
N9 H9C I2 0.89 2.82 3.638(6) 152.8 2_566 yes
N11 H11C I2 0.89 2.96 3.789(6) 155.8 2_566 yes
N1 H1B Cl1 0.89 2.54 3.405(7) 162.9 2_566 yes
N11 H11A Cl1 0.89 2.45 3.325(6) 169.1 2_566 yes
N12 H12B Cl1 0.89 2.85 3.608(7) 143.6 2_566 yes
N10 H10C I1 0.89 2.80 3.672(6) 167.5 2_666 yes
N2 H2A I1 0.89 2.77 3.642(6) 168.0 2_666 yes
N1 H1A O4 0.89 2.93 3.775(10) 159.7 2_666 yes
N1 H1A O3 0.89 2.52 3.265(9) 142.2 2_666 yes
N8 H8C I2 0.89 2.84 3.718(6) 168.7 2_666 yes
N9 H9A I2 0.89 3.10 3.853(6) 144.2 2_666 yes
N8 H8A Cl1 0.89 2.52 3.347(6) 155.3 2_666 yes
N12 H12C Cl1 0.89 2.90 3.725(7) 154.3 2_666 yes
N5 H5C O4 0.89 2.94 3.548(9) 126.9 1_455 yes
N4 H4C O4 0.89 2.55 3.131(8) 123.8 2_675 yes
N4 H4C I3 0.89 3.19 4.022(6) 156.2 1_554 yes
N5 H5B I3 0.89 2.84 3.563(5) 139.9 1_554 yes
N4 H4B I3 0.89 2.86 3.710(6) 160.9 2_576 yes
N5 H5B I3 0.89 2.84 3.563(5) 139.9 1_554 yes
N7 H7C I3 0.89 2.81 3.682(6) 165.7 2_576 yes
N1 H1C I2 0.89 3.16 3.874(6) 139.0 1_556 yes
N9 H9B I2 0.89 2.79 3.677(6) 175.7 1_556 yes
